data_4345280
loop_
_publ_author_name
'Bertocco, Philipp'
'Derendorf, Janis'
'Jenne, Carsten'
'Kirsch, Christoph'

_publ_section_title
;
 Improving the Solubility of Halogenated 1-Ammonio-closo-dodecaborate
 Anions.
;
_journal_issue 6
_journal_name_full 'Inorganic chemistry'
_journal_page_first 3459
_journal_page_last 3466
_journal_paper_doi 10.1021/acs.inorgchem.6b03006
_journal_volume 56
_journal_year 2017
_chemical_formula_moiety 'C9 H26 B12 Br6 N, C3 H10 N'
_chemical_formula_sum 'C12 H36 B12 Br6 N2'
_chemical_formula_weight 817.61
_space_group_crystal_system orthorhombic
_space_group_IT_number 29
_space_group_name_Hall 'P 2c -2ac'
_space_group_name_H-M_alt 'P c a 21'
_symmetry_space_group_name_Hall 'P 2c -2ac'
_symmetry_space_group_name_H-M 'P c a 21'
_atom_sites_solution_hydrogens geom
_audit_creation_date 2017-01-25
_audit_creation_method
;
Olex2 1.2
(compiled 2016.11.30 svn.r3356 for OlexSys, GUI svn.r5269)
;
_cell_angle_alpha 90
_cell_angle_beta 90
_cell_angle_gamma 90
_cell_formula_units_Z 4
_cell_length_a 19.0056(7)
_cell_length_b 13.9177(6)
_cell_length_c 12.0441(5)
_cell_measurement_reflns_used 4921
_cell_measurement_temperature 293(2)
_cell_measurement_theta_max 28.6760
_cell_measurement_theta_min 2.4760
_cell_volume 3185.8(2)
_computing_cell_refinement
;
CrysAlisPro, Agilent Technologies,
Version 1.171.37.31 (release 14-01-2014 CrysAlis171 .NET)
(compiled Jan 14 2014,18:38:05)
;
_computing_data_collection
;
CrysAlisPro, Agilent Technologies,
Version 1.171.37.31 (release 14-01-2014 CrysAlis171 .NET)
(compiled Jan 14 2014,18:38:05)
;
_computing_data_reduction
;
CrysAlisPro, Agilent Technologies,
Version 1.171.37.31 (release 14-01-2014 CrysAlis171 .NET)
(compiled Jan 14 2014,18:38:05)
;
_computing_molecular_graphics 'Olex2 (Dolomanov et al., 2009)'
_computing_publication_material 'Olex2 (Dolomanov et al., 2009)'
_computing_structure_refinement 'ShelXL (Sheldrick, 2015)'
_computing_structure_solution 'ShelXS (Sheldrick, 2015)'
_diffrn_ambient_temperature 293(2)
_diffrn_detector 'CCD plate'
_diffrn_detector_area_resol_mean 16.2705
_diffrn_detector_type Eos
_diffrn_measured_fraction_theta_full 0.997
_diffrn_measured_fraction_theta_max 0.997
_diffrn_measurement_details
;
#__ type_ start__ end____ width___ exp.time_
  1 omega  -50.00   22.00   1.0000  569.2000
omega____ theta____ kappa____ phi______ frames
    -       15.2805  -77.0000   90.0000 72

#__ type_ start__ end____ width___ exp.time_
  2 omega   -1.00   31.00   1.0000  569.2000
omega____ theta____ kappa____ phi______ frames
    -       15.2805  -99.0000    0.0000 32

#__ type_ start__ end____ width___ exp.time_
  3 omega   -3.00   47.00   1.0000  569.2000
omega____ theta____ kappa____ phi______ frames
    -       15.2805  -99.0000  -30.0000 50

#__ type_ start__ end____ width___ exp.time_
  4 omega   16.00   47.00   1.0000  569.2000
omega____ theta____ kappa____ phi______ frames
    -       15.2805  -99.0000 -180.0000 31

#__ type_ start__ end____ width___ exp.time_
  5 omega  -68.00  -39.00   1.0000  569.2000
omega____ theta____ kappa____ phi______ frames
    -       -8.5000  -57.0000   60.0000 29
;
_diffrn_measurement_device 'four-circle diffractometer'
_diffrn_measurement_device_type 'Xcalibur, Eos, Gemini ultra'
_diffrn_measurement_method '\w scans'
_diffrn_orient_matrix_UB_11 0.0146481000
_diffrn_orient_matrix_UB_12 -0.0462518000
_diffrn_orient_matrix_UB_13 0.0086441000
_diffrn_orient_matrix_UB_21 -0.0309407000
_diffrn_orient_matrix_UB_22 -0.0141878000
_diffrn_orient_matrix_UB_23 0.0284468000
_diffrn_orient_matrix_UB_31 -0.0149126000
_diffrn_orient_matrix_UB_32 -0.0158737000
_diffrn_orient_matrix_UB_33 -0.0508679000
_diffrn_radiation_monochromator graphite
_diffrn_radiation_probe x-ray
_diffrn_radiation_type MoK\a
_diffrn_radiation_wavelength 0.71073
_diffrn_reflns_av_R_equivalents 0.0424
_diffrn_reflns_av_unetI/netI 0.0569
_diffrn_reflns_Laue_measured_fraction_full 0.997
_diffrn_reflns_Laue_measured_fraction_max 0.997
_diffrn_reflns_limit_h_max 21
_diffrn_reflns_limit_h_min -23
_diffrn_reflns_limit_k_max 14
_diffrn_reflns_limit_k_min -17
_diffrn_reflns_limit_l_max 13
_diffrn_reflns_limit_l_min -14
_diffrn_reflns_number 12705
_diffrn_reflns_point_group_measured_fraction_full 0.998
_diffrn_reflns_point_group_measured_fraction_max 0.998
_diffrn_reflns_theta_full 25.999
_diffrn_reflns_theta_max 25.999
_diffrn_reflns_theta_min 2.002
_diffrn_source 'Enhance (Mo) X-ray Source'
_exptl_absorpt_coefficient_mu 7.568
_exptl_absorpt_correction_T_max 1.00000
_exptl_absorpt_correction_T_min 0.53006
_exptl_absorpt_correction_type multi-scan
_exptl_absorpt_process_details
;
CrysAlisPro, Agilent Technologies,
Version 1.171.37.31 (release 14-01-2014 CrysAlis171 .NET)
(compiled Jan 14 2014,18:38:05)
Empirical absorption correction using spherical harmonics,
 implemented in SCALE3 ABSPACK scaling algorithm.
;
_exptl_crystal_colour colorless
_exptl_crystal_density_diffrn 1.705
_exptl_crystal_description plate
_exptl_crystal_F_000 1568
_exptl_crystal_size_max 0.12
_exptl_crystal_size_mid 0.02
_exptl_crystal_size_min 0.01
_platon_squeeze_details
;
TITL 256 Br2 in Pca21 #29
CELL   19.0056   13.9177   12.0441     90.00     90.00     90.00
SPGR Pca21
# Solvent Accessible Volume =       449
# Electrons Found in S.A.V. =        48
# Note: Atoms in Void as Cxxx and Qxxx all others
C101 0.974 0.090 0.080 !       2.28 eA-3
C102 0.535 0.172 0.545 !       1.72 eA-3
Q103 0.645 0.081 0.490 !       1.46 eA-3
Q104 0.162 0.035 0.792 !       1.43 eA-3
C105 0.781 0.174 0.486 !       1.42 eA-3
Q106 0.341 0.966 0.205 !       1.39 eA-3
C107 0.829 0.067 0.311 !       1.38 eA-3
Q108 0.044 0.811 0.403 !       1.38 eA-3
C109 0.720 0.045 0.842 !       1.34 eA-3
C110 0.694 0.110 0.812 !       1.33 eA-3
C111 0.326 0.827 0.910 !       1.33 eA-3
Q112 0.849 0.123 0.424 !       1.31 eA-3
C113 0.128 0.844 0.587 !       1.30 eA-3
Q114 0.950 0.409 0.485 !       1.29 eA-3
Q115 0.592 0.079 0.814 !       1.23 eA-3
C116 0.742 0.218 0.343 !       1.22 eA-3
C117 0.305 0.985 0.270 !       1.22 eA-3
C118 0.281 0.857 0.394 !       1.19 eA-3
C119 0.732 0.139 0.515 !       1.18 eA-3
Q120 0.752 0.263 0.076 !       1.18 eA-3
Q121 0.140 0.781 0.388 !       1.17 eA-3
Q122 0.201 0.701 0.815 !       1.17 eA-3
C123 0.721 0.172 0.795 !       1.16 eA-3
C124 0.426 0.875 0.092 !       1.16 eA-3
C125 0.297 0.845 0.129 !       1.15 eA-3
C126 0.978 0.098-0.003 !       1.13 eA-3
C127 0.343 0.843 0.004 !       1.12 eA-3
C128 0.478 0.910 1.003 !       1.11 eA-3
Q129 0.137 0.782 0.542 !       1.11 eA-3
Q130 0.734 0.076 0.687 !       1.11 eA-3
C131 0.774 0.112 0.907 !       1.10 eA-3
Q132 0.509 0.140 0.472 !       1.09 eA-3
Q133 0.218 0.734 0.877 !       1.07 eA-3
C134 0.593 0.177 0.526 !       1.07 eA-3
C135 0.089 0.889 0.388 !       1.06 eA-3
Q136 0.030 0.129 0.783 !       1.06 eA-3
Q137 0.736 0.141 0.158 !       1.05 eA-3
Q138 0.092 0.120 0.501 !       1.04 eA-3
C139 0.334 0.827 0.342 !       1.04 eA-3
Q140 0.686 0.064 0.956 !       1.03 eA-3
Q141 0.099 0.837 0.828 !       1.03 eA-3
Q142 0.722 0.299 0.044 !       1.03 eA-3
Q143 0.683 0.232 0.384 !       1.03 eA-3
Q144 1.002 0.032 0.063 !       1.02 eA-3
Q145 0.025 0.264 0.612 !       1.02 eA-3
Q146 0.786 0.093 0.079 !       1.01 eA-3
Q147 0.533 0.906 0.094 !       1.01 eA-3
C148 0.193 0.812 0.549 !       1.00 eA-3
C149 0.682 0.061 0.754 !       0.99 eA-3
C150 0.241 0.818 0.715 !       0.99 eA-3
Q151 0.719 0.811 0.771 !       0.98 eA-3
Q152 0.530 0.949 0.565 !       0.97 eA-3
Q153 0.926 0.057 0.057 !       0.97 eA-3
Q154 0.017 0.250 0.729 !       0.97 eA-3
Q155 0.522 0.938-0.001 !       0.96 eA-3
Q156 0.754 0.252 0.919 !       0.96 eA-3
Q157 0.661 0.188 0.095 !       0.96 eA-3
Q158 1.007 0.921 0.642 !       0.96 eA-3
Q159 0.675 0.937 0.389 !       0.96 eA-3
Q160 0.095 0.719 0.220 !       0.95 eA-3
Q161 0.722 0.048 0.351 !       0.95 eA-3
Q162 0.577 0.966 0.738 !       0.94 eA-3
C163 0.098 0.874 0.465 !       0.94 eA-3
Q164 0.927 0.688 0.450 !       0.94 eA-3
Q165 0.557 0.748 0.986 !       0.94 eA-3
Q166 0.029 0.999 0.772 !       0.94 eA-3
Q167 0.670 0.793 0.890 !       0.94 eA-3
C168 0.081 0.894 0.684 !       0.93 eA-3
Q169 0.497 0.982 0.688 !       0.93 eA-3
Q170 0.249 0.341 0.796 !       0.93 eA-3
Q171 0.572 0.253 0.448 !       0.93 eA-3
Q172 0.389 0.453 0.454 !       0.93 eA-3
Q173 0.861 0.933 0.954 !       0.93 eA-3
Q174 0.742 0.047 0.766 !       0.93 eA-3
Q175 0.205 0.065 0.592 !       0.93 eA-3
Q176 0.401 0.720 0.817 !       0.93 eA-3
Q177 0.147 0.123 0.512 !       0.93 eA-3
Q178 0.330 0.825 0.500 !       0.92 eA-3
Q179 0.126 0.063 0.756 !       0.92 eA-3
Q180 0.606 0.168 0.409 !       0.92 eA-3
Q181 0.951 0.020 0.077 !       0.92 eA-3
Q182 0.235 0.748-0.001 !       0.92 eA-3
Q183 0.960 0.123 0.578 !       0.92 eA-3
Q184 0.998 0.795 0.825 !       0.91 eA-3
Q185 0.395 0.188 0.239 !       0.91 eA-3
C186 0.782 0.206 0.081 !       0.91 eA-3
Q187 0.386 0.672 0.748 !       0.91 eA-3
Q188 0.697 0.362 0.552 !       0.90 eA-3
Q189 0.173 0.639 0.345 !       0.90 eA-3
Q190 0.625 0.248 0.078 !       0.90 eA-3
Q191 0.234 0.984 0.013 !       0.90 eA-3
Q192 0.564 0.844 0.874 !       0.90 eA-3
Q193 0.945 0.845 0.236 !       0.90 eA-3
Q194 0.325 0.905 0.891 !       0.90 eA-3
Q195 0.042 0.877 0.917 !       0.89 eA-3
Q196 0.167 0.717 0.461 !       0.89 eA-3
Q197 0.223 0.049 0.029 !       0.89 eA-3
C198 0.130 0.910 0.685 !       0.89 eA-3
Q199 0.692 0.112 0.496 !       0.89 eA-3
;
_refine_diff_density_max 0.545
_refine_diff_density_min -0.539
_refine_diff_density_rms 0.122
_refine_ls_abs_structure_details
;
 Flack x determined using 1651 quotients [(I+)-(I-)]/[(I+)+(I-)]
 (Parsons, Flack and Wagner, Acta Cryst. B69 (2013) 249-259).
;
_refine_ls_abs_structure_Flack -0.021(11)
_refine_ls_extinction_method none
_refine_ls_goodness_of_fit_ref 1.051
_refine_ls_hydrogen_treatment constr
_refine_ls_matrix_type full
_refine_ls_number_parameters 296
_refine_ls_number_reflns 5467
_refine_ls_number_restraints 13
_refine_ls_restrained_S_all 1.051
_refine_ls_R_factor_all 0.0513
_refine_ls_R_factor_gt 0.0359
_refine_ls_shift/su_max 0.011
_refine_ls_shift/su_mean 0.000
_refine_ls_structure_factor_coef Fsqd
_refine_ls_weighting_details 'w=1/[\s^2^(Fo^2^)+(0.0322P)^2^+0.7226P] where P=(Fo^2^+2Fc^2^)/3'
_refine_ls_weighting_scheme calc
_refine_ls_wR_factor_gt 0.0698
_refine_ls_wR_factor_ref 0.0740
_reflns_Friedel_coverage 0.904
_reflns_Friedel_fraction_full 0.999
_reflns_Friedel_fraction_max 0.999
_reflns_number_gt 4701
_reflns_number_total 5467
_reflns_threshold_expression 'I > 2\s(I)'
_cod_data_source_file ic6b03006_si_006.cif
_cod_data_source_block 256br2_sq
_cod_depositor_comments
;
The following automatic conversions were performed:

'_diffrn_radiation_probe' value 'X-ray' changed to 'x-ray' according
to
/home/data/users/saulius/crontab/automatic-downloads/rss-feeds/ACS/lib/dictionaries/cif_core.dic
dictionary named 'cif_core.dic' version 2.4.2 from 2011-04-26.

Automatic conversion script
Id: cif_fix_values 4973 2017-02-22 13:04:09Z antanas 

 Adding full bibliography for 4345279--4345283.cif.
;
_cod_database_code 4345280
_shelx_space_group_comment
;
The symmetry employed for this shelxl refinement is uniquely defined
by the following loop, which should always be used as a source of
symmetry information in preference to the above space-group names.
They are only intended as comments.
;
_olex2_refinement_description
;
1. Twinned data refinement
 Scales: 0.630(19) 0.370(19)
2. Fixed Uiso
 At 1.2 times of:
  All B(H) groups, All C(H,H) groups, All N(H) groups
 At 1.5 times of:
  All C(H,H,H) groups
3. Uiso/Uaniso restraints and constraints
Uanis(B7) \\sim Ueq, Uanis(B8) \\sim Ueq: with sigma of 0.005 and sigma for
terminal atoms of 0.01
4.a Ternary CH refined with riding coordinates:
 N2(H2C)
4.b Secondary CH2 refined with riding coordinates:
 C1(H1A,H1B), C2(H2A,H2B), C4(H4A,H4B), C5(H5A,H5B), C7(H7A,H7B), C8(H8A,H8B)
4.c Idealised Me refined as rotating group:
 C3(H3A,H3B,H3C), C6(H6A,H6B,H6C), C9(H9A,H9B,H9C), C10(H10A,H10B,H10C),
 C11(H11A,H11B,H11C), C12(H12A,H12B,H12C)
4.d Boron cage BH refined with riding coordinates:
 B2(H2), B3(H3), B4(H4), B5(H5), B6(H6)
;
_platon_squeeze_void_probe_radius 1.20
_shelx_shelxl_version_number 2014/7
_olex2_submission_special_instructions 'No special instructions were received'

loop_
_space_group_symop_operation_xyz
'x, y, z'
'-x, -y, z+1/2'
'-x+1/2, y, z+1/2'
'x+1/2, -y, z'

loop_
_atom_site_label
_atom_site_type_symbol
_atom_site_fract_x
_atom_site_fract_y
_atom_site_fract_z
_atom_site_U_iso_or_equiv
_atom_site_adp_type
_atom_site_occupancy
_atom_site_site_symmetry_order
_atom_site_calc_flag
_atom_site_refinement_flags_posn
_atom_site_refinement_flags_adp
Br1 Br 0.71801(4) 0.82280(6) 0.82148(7) 0.0195(2) Uani 1 1 d . .
Br2 Br 0.65550(5) 0.93740(6) 0.54353(8) 0.0218(2) Uani 1 1 d . .
Br3 Br 0.46320(5) 0.86627(6) 0.49754(7) 0.0201(2) Uani 1 1 d . .
Br4 Br 0.40417(4) 0.71967(6) 0.74843(8) 0.0198(2) Uani 1 1 d . .
Br5 Br 0.56352(5) 0.68774(6) 0.94597(7) 0.0218(2) Uani 1 1 d . .
Br6 Br 0.53215(5) 0.92735(6) 0.79232(7) 0.0200(2) Uani 1 1 d . .
N1 N 0.6352(4) 0.5125(5) 0.5139(6) 0.0153(16) Uani 1 1 d . .
C1 C 0.6152(5) 0.5213(6) 0.3907(7) 0.018(2) Uani 1 1 d . .
H1A H 0.6096 0.4570 0.3608 0.022 Uiso 1 1 calc R .
H1B H 0.5697 0.5527 0.3861 0.022 Uiso 1 1 calc R .
C2 C 0.6656(5) 0.5750(7) 0.3177(7) 0.023(2) Uani 1 1 d . .
H2A H 0.7070 0.5358 0.3040 0.028 Uiso 1 1 calc R .
H2B H 0.6805 0.6335 0.3545 0.028 Uiso 1 1 calc R .
C3 C 0.6302(5) 0.5997(7) 0.2074(8) 0.031(2) Uani 1 1 d . .
H3A H 0.6629 0.6332 0.1607 0.046 Uiso 1 1 calc GR .
H3B H 0.5900 0.6398 0.2210 0.046 Uiso 1 1 calc GR .
H3C H 0.6153 0.5417 0.1713 0.046 Uiso 1 1 calc GR .
C4 C 0.5962(5) 0.4252(6) 0.5582(8) 0.021(2) Uani 1 1 d . .
H4A H 0.6003 0.3741 0.5039 0.025 Uiso 1 1 calc R .
H4B H 0.5467 0.4415 0.5638 0.025 Uiso 1 1 calc R .
C5 C 0.6200(5) 0.3859(6) 0.6704(8) 0.023(2) Uani 1 1 d . .
H5A H 0.6683 0.3640 0.6655 0.027 Uiso 1 1 calc R .
H5B H 0.6176 0.4361 0.7261 0.027 Uiso 1 1 calc R .
C6 C 0.5731(6) 0.3037(7) 0.7032(10) 0.044(3) Uani 1 1 d . .
H6A H 0.5762 0.2538 0.6484 0.067 Uiso 1 1 calc GR .
H6B H 0.5254 0.3258 0.7083 0.067 Uiso 1 1 calc GR .
H6C H 0.5879 0.2790 0.7739 0.067 Uiso 1 1 calc GR .
C7 C 0.7142(4) 0.4969(6) 0.5233(7) 0.0168(19) Uani 1 1 d . .
H7A H 0.7380 0.5516 0.4903 0.020 Uiso 1 1 calc R .
H7B H 0.7268 0.4952 0.6013 0.020 Uiso 1 1 calc R .
C8 C 0.7411(5) 0.4057(6) 0.4683(7) 0.023(2) Uani 1 1 d . .
H8A H 0.7268 0.4041 0.3910 0.028 Uiso 1 1 calc R .
H8B H 0.7218 0.3497 0.5052 0.028 Uiso 1 1 calc R .
C9 C 0.8217(5) 0.4050(7) 0.4767(8) 0.030(2) Uani 1 1 d . .
H9A H 0.8397 0.3478 0.4424 0.045 Uiso 1 1 calc GR .
H9B H 0.8353 0.4063 0.5534 0.045 Uiso 1 1 calc GR .
H9C H 0.8404 0.4604 0.4395 0.045 Uiso 1 1 calc GR .
B12 B 0.5610(5) 0.8108(6) 0.7145(8) 0.012(2) Uani 1 1 d . .
B1 B 0.6106(5) 0.6084(7) 0.5780(8) 0.015(2) Uani 1 1 d . .
B2 B 0.5954(5) 0.7187(7) 0.5039(9) 0.019(2) Uani 1 1 d . .
H2 H 0.6018 0.7247 0.4134 0.022 Uiso 1 1 calc R .
B3 B 0.5227(5) 0.6540(7) 0.5646(9) 0.018(2) Uani 1 1 d . .
H3 H 0.4825 0.6185 0.5132 0.021 Uiso 1 1 calc R .
B4 B 0.5517(5) 0.6045(7) 0.6933(8) 0.016(2) Uani 1 1 d . .
H4 H 0.5296 0.5363 0.7236 0.019 Uiso 1 1 calc R .
B5 B 0.6421(5) 0.6358(6) 0.7152(8) 0.012(2) Uani 1 1 d . .
H5 H 0.6786 0.5884 0.7601 0.015 Uiso 1 1 calc R .
B6 B 0.6699(6) 0.7073(7) 0.5977(9) 0.016(2) Uani 1 1 d . .
H6 H 0.7243 0.7062 0.5666 0.020 Uiso 1 1 calc R .
B10 B 0.6473(5) 0.7621(7) 0.7258(8) 0.016(2) Uani 1 1 d . .
B11 B 0.6185(5) 0.8146(7) 0.5979(8) 0.013(2) Uani 1 1 d . .
B7 B 0.5287(6) 0.7818(7) 0.5774(8) 0.016(2) Uani 1 1 d . U
B8 B 0.5028(5) 0.7123(7) 0.6947(8) 0.013(2) Uani 1 1 d . U
B9 B 0.5746(5) 0.6989(6) 0.7851(8) 0.013(2) Uani 1 1 d . .
N2 N 0.3876(4) 0.0383(5) 0.6671(6) 0.0203(18) Uani 1 1 d . .
H2C H 0.4296 0.0008 0.6484 0.024 Uiso 1 1 calc R .
C10 C 0.4107(5) 0.1207(6) 0.7382(9) 0.031(2) Uani 1 1 d . .
H10A H 0.3715 0.1625 0.7519 0.047 Uiso 1 1 calc GR .
H10B H 0.4472 0.1559 0.7007 0.047 Uiso 1 1 calc GR .
H10C H 0.4284 0.0967 0.8075 0.047 Uiso 1 1 calc GR .
C11 C 0.3380(6) -0.0271(7) 0.7268(9) 0.036(3) Uani 1 1 d . .
H11A H 0.3597 -0.0498 0.7938 0.053 Uiso 1 1 calc GR .
H11B H 0.3267 -0.0808 0.6801 0.053 Uiso 1 1 calc GR .
H11C H 0.2957 0.0072 0.7448 0.053 Uiso 1 1 calc GR .
C12 C 0.3561(6) 0.0735(7) 0.5598(8) 0.034(3) Uani 1 1 d . .
H12A H 0.3155 0.1123 0.5755 0.051 Uiso 1 1 calc GR .
H12B H 0.3424 0.0195 0.5151 0.051 Uiso 1 1 calc GR .
H12C H 0.3902 0.1112 0.5203 0.051 Uiso 1 1 calc GR .

loop_
_atom_site_aniso_label
_atom_site_aniso_U_11
_atom_site_aniso_U_22
_atom_site_aniso_U_33
_atom_site_aniso_U_23
_atom_site_aniso_U_13
_atom_site_aniso_U_12
Br1 0.0145(4) 0.0264(4) 0.0175(5) -0.0036(4) -0.0021(4) -0.0042(4)
Br2 0.0235(5) 0.0213(4) 0.0208(5) 0.0033(4) 0.0026(4) -0.0047(4)
Br3 0.0198(5) 0.0245(4) 0.0159(4) 0.0020(4) -0.0026(4) 0.0065(4)
Br4 0.0117(4) 0.0246(4) 0.0232(5) 0.0035(4) 0.0036(4) 0.0007(4)
Br5 0.0224(5) 0.0310(5) 0.0120(4) 0.0034(4) 0.0012(4) -0.0017(4)
Br6 0.0205(5) 0.0218(4) 0.0177(5) -0.0038(4) -0.0008(4) 0.0036(4)
N1 0.012(4) 0.017(4) 0.018(4) -0.005(3) -0.007(3) 0.005(3)
C1 0.026(5) 0.022(5) 0.006(4) -0.004(4) -0.003(4) -0.003(4)
C2 0.017(5) 0.037(5) 0.017(5) -0.009(4) 0.003(4) 0.005(4)
C3 0.023(5) 0.049(6) 0.020(5) 0.005(5) 0.005(4) 0.006(5)
C4 0.014(5) 0.025(5) 0.024(5) -0.006(4) 0.007(4) 0.003(4)
C5 0.019(5) 0.023(5) 0.027(6) -0.005(4) -0.003(4) 0.002(4)
C6 0.039(7) 0.052(7) 0.042(7) 0.018(6) -0.003(6) -0.013(6)
C7 0.010(4) 0.023(4) 0.017(5) -0.006(4) -0.004(4) 0.000(4)
C8 0.021(5) 0.023(5) 0.025(6) -0.003(4) 0.005(4) 0.008(4)
C9 0.027(6) 0.035(5) 0.028(6) -0.001(4) 0.001(5) 0.010(5)
B12 0.013(5) 0.010(4) 0.014(5) -0.003(4) -0.004(4) 0.003(4)
B1 0.012(5) 0.020(5) 0.013(5) 0.000(4) -0.002(4) -0.001(4)
B2 0.022(6) 0.023(5) 0.011(5) 0.001(5) 0.004(5) -0.001(5)
B3 0.018(5) 0.017(5) 0.018(6) 0.002(4) 0.003(4) -0.003(4)
B4 0.010(5) 0.019(5) 0.019(5) 0.004(4) 0.003(4) 0.000(4)
B5 0.010(5) 0.015(5) 0.012(5) 0.002(4) 0.000(4) -0.001(4)
B6 0.013(5) 0.021(5) 0.015(5) 0.001(4) 0.002(4) 0.003(4)
B10 0.003(4) 0.027(5) 0.018(6) -0.005(4) -0.001(4) 0.003(4)
B11 0.016(5) 0.011(5) 0.011(5) 0.004(4) 0.006(4) -0.004(4)
B7 0.022(4) 0.016(4) 0.011(4) -0.004(3) -0.002(4) 0.003(4)
B8 0.008(4) 0.019(4) 0.012(4) 0.002(4) -0.004(3) -0.001(4)
B9 0.010(5) 0.018(5) 0.011(5) -0.003(4) 0.000(4) -0.001(4)
N2 0.014(4) 0.028(4) 0.018(4) -0.009(3) -0.004(3) 0.012(3)
C10 0.022(5) 0.036(5) 0.036(6) -0.007(5) 0.003(5) 0.008(5)
C11 0.043(7) 0.025(5) 0.039(7) -0.005(5) 0.001(5) 0.007(5)
C12 0.040(7) 0.046(6) 0.016(5) -0.003(5) -0.004(5) 0.012(5)

loop_
_atom_type_symbol
_atom_type_description
_atom_type_scat_dispersion_real
_atom_type_scat_dispersion_imag
_atom_type_scat_source
C C 0.0033 0.0016 'International Tables Vol C Tables 4.2.6.8 and 6.1.1.4'
H H 0.0000 0.0000 'International Tables Vol C Tables 4.2.6.8 and 6.1.1.4'
B B 0.0013 0.0007 'International Tables Vol C Tables 4.2.6.8 and 6.1.1.4'
Br Br -0.2901 2.4595 'International Tables Vol C Tables 4.2.6.8 and 6.1.1.4'
N N 0.0061 0.0033 'International Tables Vol C Tables 4.2.6.8 and 6.1.1.4'

loop_
_geom_angle_atom_site_label_1
_geom_angle_atom_site_label_2
_geom_angle_atom_site_label_3
_geom_angle
C1 N1 B1 108.9(6)
C4 N1 C1 106.4(6)
C4 N1 C7 110.0(6)
C4 N1 B1 110.7(6)
C7 N1 C1 109.1(6)
C7 N1 B1 111.6(6)
N1 C1 H1A 108.1
N1 C1 H1B 108.1
H1A C1 H1B 107.3
C2 C1 N1 116.6(7)
C2 C1 H1A 108.1
C2 C1 H1B 108.1
C1 C2 H2A 109.7
C1 C2 H2B 109.7
C1 C2 C3 109.9(7)
H2A C2 H2B 108.2
C3 C2 H2A 109.7
C3 C2 H2B 109.7
C2 C3 H3A 109.5
C2 C3 H3B 109.5
C2 C3 H3C 109.5
H3A C3 H3B 109.5
H3A C3 H3C 109.5
H3B C3 H3C 109.5
N1 C4 H4A 108.1
N1 C4 H4B 108.1
N1 C4 C5 116.9(7)
H4A C4 H4B 107.3
C5 C4 H4A 108.1
C5 C4 H4B 108.1
C4 C5 H5A 109.8
C4 C5 H5B 109.8
H5A C5 H5B 108.3
C6 C5 C4 109.3(8)
C6 C5 H5A 109.8
C6 C5 H5B 109.8
C5 C6 H6A 109.5
C5 C6 H6B 109.5
C5 C6 H6C 109.5
H6A C6 H6B 109.5
H6A C6 H6C 109.5
H6B C6 H6C 109.5
N1 C7 H7A 108.6
N1 C7 H7B 108.6
H7A C7 H7B 107.6
C8 C7 N1 114.8(7)
C8 C7 H7A 108.6
C8 C7 H7B 108.6
C7 C8 H8A 110.1
C7 C8 H8B 110.1
C7 C8 C9 108.2(7)
H8A C8 H8B 108.4
C9 C8 H8A 110.1
C9 C8 H8B 110.1
C8 C9 H9A 109.5
C8 C9 H9B 109.5
C8 C9 H9C 109.5
H9A C9 H9B 109.5
H9A C9 H9C 109.5
H9B C9 H9C 109.5
B10 B12 Br6 122.6(6)
B10 B12 B11 60.4(5)
B10 B12 B7 107.3(7)
B10 B12 B9 60.0(5)
B11 B12 Br6 121.8(6)
B11 B12 B7 59.6(5)
B11 B12 B9 108.1(6)
B7 B12 Br6 121.9(6)
B8 B12 Br6 122.0(6)
B8 B12 B10 106.9(6)
B8 B12 B11 107.4(7)
B8 B12 B7 59.6(5)
B8 B12 B9 58.9(5)
B9 B12 Br6 122.3(6)
B9 B12 B7 106.8(6)
N1 B1 B2 121.1(7)
N1 B1 B3 121.3(7)
N1 B1 B4 121.9(7)
N1 B1 B5 121.3(7)
N1 B1 B6 121.1(7)
B3 B1 B2 60.2(5)
B3 B1 B5 108.5(7)
B4 B1 B2 108.1(7)
B4 B1 B3 59.8(5)
B4 B1 B5 60.0(5)
B4 B1 B6 108.4(7)
B5 B1 B2 109.2(7)
B6 B1 B2 60.8(6)
B6 B1 B3 109.0(7)
B6 B1 B5 60.5(5)
B1 B2 H2 122.6
B1 B2 B3 59.8(5)
B1 B2 B6 59.5(6)
B1 B2 B11 106.3(7)
B3 B2 H2 121.6
B3 B2 B6 107.6(7)
B3 B2 B11 107.6(7)
B6 B2 H2 122.4
B11 B2 H2 122.5
B11 B2 B6 59.0(6)
B7 B2 B1 106.9(7)
B7 B2 H2 122.3
B7 B2 B3 60.0(5)
B7 B2 B6 106.8(7)
B7 B2 B11 59.7(5)
B1 B3 B2 60.0(5)
B1 B3 H3 122.6
B1 B3 B8 106.0(7)
B2 B3 H3 121.9
B2 B3 B8 106.8(7)
B4 B3 B1 59.8(5)
B4 B3 B2 108.0(7)
B4 B3 H3 122.0
B4 B3 B7 106.9(7)
B4 B3 B8 59.0(5)
B7 B3 B1 106.5(7)
B7 B3 B2 59.3(5)
B7 B3 H3 122.6
B7 B3 B8 59.5(5)
B8 B3 H3 123.0
B1 B4 H4 121.6
B1 B4 B5 60.3(5)
B3 B4 B1 60.4(6)
B3 B4 H4 120.3
B3 B4 B5 109.3(7)
B5 B4 H4 121.8
B8 B4 B1 108.1(7)
B8 B4 B3 61.1(6)
B8 B4 H4 122.0
B8 B4 B5 107.2(7)
B8 B4 B9 59.5(5)
B9 B4 B1 107.9(7)
B9 B4 B3 109.4(7)
B9 B4 H4 121.8
B9 B4 B5 59.4(5)
B1 B5 H5 122.3
B1 B5 B6 59.6(5)
B4 B5 B1 59.6(5)
B4 B5 H5 122.1
B4 B5 B6 107.4(7)
B6 B5 H5 122.0
B10 B5 B1 107.2(7)
B10 B5 B4 107.9(6)
B10 B5 H5 121.8
B10 B5 B6 59.5(5)
B10 B5 B9 60.8(5)
B9 B5 B1 107.6(7)
B9 B5 B4 59.7(5)
B9 B5 H5 121.4
B9 B5 B6 108.2(7)
B1 B6 B2 59.7(5)
B1 B6 B5 59.9(5)
B1 B6 H6 122.3
B2 B6 H6 121.5
B5 B6 B2 107.8(7)
B5 B6 H6 122.2
B10 B6 B1 107.0(7)
B10 B6 B2 108.3(7)
B10 B6 B5 59.0(5)
B10 B6 H6 122.0
B10 B6 B11 60.4(5)
B11 B6 B1 107.3(7)
B11 B6 B2 60.1(6)
B11 B6 B5 107.4(7)
B11 B6 H6 121.8
B12 B10 Br1 120.8(6)
B12 B10 B11 59.8(5)
B12 B10 B9 60.4(5)
B5 B10 Br1 120.7(6)
B5 B10 B12 108.8(6)
B5 B10 B6 61.5(5)
B5 B10 B11 109.1(7)
B5 B10 B9 59.7(5)
B6 B10 Br1 122.0(6)
B6 B10 B12 108.7(7)
B6 B10 B11 60.1(5)
B6 B10 B9 108.9(7)
B11 B10 Br1 122.6(6)
B9 B10 Br1 120.5(6)
B9 B10 B11 108.0(6)
B12 B11 Br2 120.6(6)
B12 B11 B2 108.9(6)
B12 B11 B6 108.2(6)
B12 B11 B10 59.8(5)
B12 B11 B7 61.0(5)
B2 B11 Br2 121.5(6)
B6 B11 Br2 122.2(6)
B6 B11 B2 60.9(6)
B6 B11 B10 59.5(5)
B10 B11 Br2 122.2(6)
B10 B11 B2 108.2(6)
B7 B11 Br2 121.3(6)
B7 B11 B2 59.4(5)
B7 B11 B6 108.1(7)
B7 B11 B10 107.9(6)
B12 B7 Br3 122.0(6)
B2 B7 Br3 120.3(6)
B2 B7 B12 108.8(7)
B2 B7 B3 60.7(5)
B2 B7 B11 60.9(6)
B2 B7 B8 108.9(7)
B3 B7 Br3 120.8(6)
B3 B7 B12 108.8(7)
B11 B7 Br3 121.4(6)
B11 B7 B12 59.4(5)
B11 B7 B3 109.1(7)
B8 B7 Br3 122.5(6)
B8 B7 B12 59.4(5)
B8 B7 B3 60.7(6)
B8 B7 B11 107.1(7)
B12 B8 Br4 120.3(6)
B12 B8 B3 109.4(7)
B12 B8 B7 61.0(5)
B3 B8 Br4 120.3(6)
B4 B8 Br4 122.9(6)
B4 B8 B12 109.2(7)
B4 B8 B3 59.9(5)
B4 B8 B7 107.9(7)
B7 B8 Br4 119.5(6)
B7 B8 B3 59.8(5)
B9 B8 Br4 122.5(6)
B9 B8 B12 61.0(5)
B9 B8 B3 109.1(7)
B9 B8 B4 60.4(5)
B9 B8 B7 109.5(7)
B12 B9 Br5 121.5(6)
B4 B9 Br5 122.2(6)
B4 B9 B12 108.2(7)
B4 B9 B10 107.8(7)
B5 B9 Br5 120.8(6)
B5 B9 B12 108.1(7)
B5 B9 B4 60.9(5)
B5 B9 B10 59.5(5)
B10 B9 Br5 121.2(6)
B10 B9 B12 59.6(5)
B8 B9 Br5 122.6(6)
B8 B9 B12 60.1(5)
B8 B9 B4 60.1(5)
B8 B9 B5 108.8(7)
B8 B9 B10 107.5(7)
C10 N2 H2C 107.5
C10 N2 C12 111.0(7)
C11 N2 H2C 107.5
C11 N2 C10 112.1(7)
C11 N2 C12 111.1(8)
C12 N2 H2C 107.5
N2 C10 H10A 109.5
N2 C10 H10B 109.5
N2 C10 H10C 109.5
H10A C10 H10B 109.5
H10A C10 H10C 109.5
H10B C10 H10C 109.5
N2 C11 H11A 109.5
N2 C11 H11B 109.5
N2 C11 H11C 109.5
H11A C11 H11B 109.5
H11A C11 H11C 109.5
H11B C11 H11C 109.5
N2 C12 H12A 109.5
N2 C12 H12B 109.5
N2 C12 H12C 109.5
H12A C12 H12B 109.5
H12A C12 H12C 109.5
H12B C12 H12C 109.5

loop_
_geom_bond_atom_site_label_1
_geom_bond_atom_site_label_2
_geom_bond_distance
Br1 B10 1.961(9)
Br2 B11 1.961(9)
Br3 B7 1.964(10)
Br4 B8 1.985(10)
Br5 B9 1.955(10)
Br6 B12 1.952(9)
N1 C1 1.538(10)
N1 C4 1.520(11)
N1 C7 1.521(10)
N1 B1 1.611(12)
C1 H1A 0.9700
C1 H1B 0.9700
C1 C2 1.500(12)
C2 H2A 0.9700
C2 H2B 0.9700
C2 C3 1.528(12)
C3 H3A 0.9600
C3 H3B 0.9600
C3 H3C 0.9600
C4 H4A 0.9700
C4 H4B 0.9700
C4 C5 1.526(13)
C5 H5A 0.9700
C5 H5B 0.9700
C5 C6 1.502(12)
C6 H6A 0.9600
C6 H6B 0.9600
C6 H6C 0.9600
C7 H7A 0.9700
C7 H7B 0.9700
C7 C8 1.521(11)
C8 H8A 0.9700
C8 H8B 0.9700
C8 C9 1.533(13)
C9 H9A 0.9600
C9 H9B 0.9600
C9 H9C 0.9600
B12 B10 1.779(13)
B12 B11 1.780(13)
B12 B7 1.808(13)
B12 B8 1.778(13)
B12 B9 1.793(13)
B1 B2 1.798(14)
B1 B3 1.795(14)
B1 B4 1.785(14)
B1 B5 1.798(13)
B1 B6 1.794(14)
B2 H2 1.1000
B2 B3 1.803(14)
B2 B6 1.818(15)
B2 B11 1.804(14)
B2 B7 1.778(14)
B3 H3 1.1000
B3 B4 1.784(14)
B3 B7 1.789(13)
B3 B8 1.805(14)
B4 H4 1.1000
B4 B5 1.792(13)
B4 B8 1.766(13)
B4 B9 1.772(13)
B5 H5 1.1000
B5 B6 1.809(14)
B5 B10 1.764(13)
B5 B9 1.767(13)
B6 H6 1.1000
B6 B10 1.774(14)
B6 B11 1.785(14)
B10 B11 1.791(14)
B10 B9 1.786(13)
B11 B7 1.783(14)
B7 B8 1.782(14)
B8 B9 1.757(13)
N2 H2C 0.9800
N2 C10 1.497(11)
N2 C11 1.496(12)
N2 C12 1.507(11)
C10 H10A 0.9600
C10 H10B 0.9600
C10 H10C 0.9600
C11 H11A 0.9600
C11 H11B 0.9600
C11 H11C 0.9600
C12 H12A 0.9600
C12 H12B 0.9600
C12 H12C 0.9600

loop_
_geom_torsion_atom_site_label_1
_geom_torsion_atom_site_label_2
_geom_torsion_atom_site_label_3
_geom_torsion_atom_site_label_4
_geom_torsion
Br1 B10 B11 Br2 -0.1(10)
Br1 B10 B11 B12 -109.3(7)
Br1 B10 B11 B2 149.0(6)
Br1 B10 B11 B6 111.0(7)
Br1 B10 B11 B7 -148.2(6)
Br1 B10 B9 Br5 -0.3(10)
Br1 B10 B9 B12 110.4(7)
Br1 B10 B9 B4 -148.5(6)
Br1 B10 B9 B5 -110.0(7)
Br1 B10 B9 B8 148.1(6)
Br2 B11 B7 Br3 1.0(10)
Br2 B11 B7 B12 -110.1(7)
Br2 B11 B7 B2 110.6(7)
Br2 B11 B7 B3 148.9(6)
Br2 B11 B7 B8 -146.9(6)
Br3 B7 B8 Br4 -0.1(10)
Br3 B7 B8 B12 -110.6(7)
Br3 B7 B8 B3 109.8(8)
Br3 B7 B8 B4 146.9(6)
Br3 B7 B8 B9 -148.9(6)
Br4 B8 B9 Br5 1.1(10)
Br4 B8 B9 B12 -109.3(7)
Br4 B8 B9 B4 112.3(7)
Br4 B8 B9 B5 150.2(6)
Br4 B8 B9 B10 -146.8(6)
Br6 B12 B10 Br1 1.4(10)
Br6 B12 B10 B5 147.5(6)
Br6 B12 B10 B6 -147.1(6)
Br6 B12 B10 B11 -110.8(7)
Br6 B12 B10 B9 111.3(7)
Br6 B12 B11 Br2 0.4(10)
Br6 B12 B11 B2 -147.3(6)
Br6 B12 B11 B6 148.1(6)
Br6 B12 B11 B10 112.2(7)
Br6 B12 B11 B7 -110.9(7)
Br6 B12 B7 Br3 0.5(10)
Br6 B12 B7 B2 147.8(6)
Br6 B12 B7 B3 -147.7(6)
Br6 B12 B7 B11 110.7(7)
Br6 B12 B7 B8 -111.0(7)
Br6 B12 B8 Br4 1.7(10)
Br6 B12 B8 B3 147.3(6)
Br6 B12 B8 B4 -148.8(6)
Br6 B12 B8 B7 110.8(7)
Br6 B12 B8 B9 -111.1(7)
Br6 B12 B9 Br5 -1.6(10)
Br6 B12 B9 B4 147.8(6)
Br6 B12 B9 B5 -147.8(6)
Br6 B12 B9 B10 -111.8(7)
Br6 B12 B9 B8 110.5(8)
N1 C1 C2 C3 -165.4(7)
N1 C4 C5 C6 176.9(8)
N1 C7 C8 C9 175.4(7)
N1 B1 B2 B3 110.8(9)
N1 B1 B2 B6 -110.7(9)
N1 B1 B2 B11 -148.1(7)
N1 B1 B2 B7 149.3(7)
N1 B1 B3 B2 -110.4(9)
N1 B1 B3 B4 111.2(9)
N1 B1 B3 B7 -148.5(7)
N1 B1 B3 B8 149.3(7)
N1 B1 B4 B3 -110.2(9)
N1 B1 B4 B5 110.3(9)
N1 B1 B4 B8 -149.8(7)
N1 B1 B4 B9 147.3(7)
N1 B1 B5 B4 -111.3(9)
N1 B1 B5 B6 110.5(9)
N1 B1 B5 B10 147.7(7)
N1 B1 B5 B9 -148.3(7)
N1 B1 B6 B2 110.7(9)
N1 B1 B6 B5 -110.8(8)
N1 B1 B6 B10 -147.7(7)
N1 B1 B6 B11 148.8(7)
C1 N1 C4 C5 165.7(7)
C1 N1 C7 C8 -61.6(9)
C1 N1 B1 B2 -21.3(10)
C1 N1 B1 B3 50.5(10)
C1 N1 B1 B4 122.1(8)
C1 N1 B1 B5 -165.9(7)
C1 N1 B1 B6 -93.8(9)
C4 N1 C1 C2 -156.9(7)
C4 N1 C7 C8 54.7(9)
C4 N1 B1 B2 -138.0(8)
C4 N1 B1 B3 -66.1(9)
C4 N1 B1 B4 5.5(10)
C4 N1 B1 B5 77.4(9)
C4 N1 B1 B6 149.6(7)
C7 N1 C1 C2 -38.3(10)
C7 N1 C4 C5 47.7(9)
C7 N1 B1 B2 99.2(9)
C7 N1 B1 B3 171.0(7)
C7 N1 B1 B4 -117.4(8)
C7 N1 B1 B5 -45.4(10)
C7 N1 B1 B6 26.7(10)
B12 B10 B11 Br2 109.2(7)
B12 B10 B11 B2 -101.7(7)
B12 B10 B11 B6 -139.7(7)
B12 B10 B11 B7 -38.9(6)
B12 B10 B9 Br5 -110.7(7)
B12 B10 B9 B4 101.1(7)
B12 B10 B9 B5 139.6(7)
B12 B10 B9 B8 37.7(6)
B12 B11 B7 Br3 111.1(7)
B12 B11 B7 B2 -139.3(7)
B12 B11 B7 B3 -101.0(7)
B12 B11 B7 B8 -36.8(6)
B12 B7 B8 Br4 110.5(7)
B12 B7 B8 B3 -139.6(7)
B12 B7 B8 B4 -102.4(7)
B12 B7 B8 B9 -38.3(6)
B12 B8 B9 Br5 110.4(7)
B12 B8 B9 B4 -138.4(7)
B12 B8 B9 B5 -100.5(7)
B12 B8 B9 B10 -37.5(6)
B1 N1 C1 C2 83.8(9)
B1 N1 C4 C5 -76.1(9)
B1 N1 C7 C8 177.9(7)
B1 B2 B3 B4 37.1(6)
B1 B2 B3 B7 136.4(7)
B1 B2 B3 B8 99.2(7)
B1 B2 B6 B5 -37.0(6)
B1 B2 B6 B10 -99.4(8)
B1 B2 B6 B11 -137.2(7)
B1 B2 B11 Br2 149.5(6)
B1 B2 B11 B12 -63.2(8)
B1 B2 B11 B6 37.6(6)
B1 B2 B11 B10 0.2(9)
B1 B2 B11 B7 -100.3(7)
B1 B2 B7 Br3 -149.1(6)
B1 B2 B7 B12 63.0(8)
B1 B2 B7 B3 -38.5(7)
B1 B2 B7 B11 99.4(7)
B1 B2 B7 B8 -0.1(9)
B1 B3 B4 B5 36.7(6)
B1 B3 B4 B8 136.3(7)
B1 B3 B4 B9 100.1(7)
B1 B3 B7 Br3 148.3(6)
B1 B3 B7 B12 -63.1(9)
B1 B3 B7 B2 38.5(7)
B1 B3 B7 B11 0.1(9)
B1 B3 B7 B8 -99.2(7)
B1 B3 B8 Br4 -151.4(6)
B1 B3 B8 B12 63.0(8)
B1 B3 B8 B4 -38.4(6)
B1 B3 B8 B7 100.0(7)
B1 B3 B8 B9 -2.0(9)
B1 B4 B5 B6 37.1(6)
B1 B4 B5 B10 99.9(7)
B1 B4 B5 B9 138.4(7)
B1 B4 B8 Br4 147.8(6)
B1 B4 B8 B12 -62.6(9)
B1 B4 B8 B3 39.2(6)
B1 B4 B8 B7 2.1(9)
B1 B4 B8 B9 -100.5(7)
B1 B4 B9 Br5 -147.3(6)
B1 B4 B9 B12 63.6(8)
B1 B4 B9 B5 -37.3(6)
B1 B4 B9 B10 0.6(9)
B1 B4 B9 B8 100.9(7)
B1 B5 B6 B2 37.0(6)
B1 B5 B6 B10 138.0(7)
B1 B5 B6 B11 100.3(8)
B1 B5 B10 Br1 -149.5(6)
B1 B5 B10 B12 64.4(8)
B1 B5 B10 B6 -37.2(6)
B1 B5 B10 B11 0.7(8)
B1 B5 B10 B9 100.9(7)
B1 B5 B9 Br5 149.2(6)
B1 B5 B9 B12 -64.3(8)
B1 B5 B9 B4 36.9(6)
B1 B5 B9 B10 -100.3(7)
B1 B5 B9 B8 -0.6(9)
B1 B6 B10 Br1 147.4(7)
B1 B6 B10 B12 -64.5(8)
B1 B6 B10 B5 37.2(6)
B1 B6 B10 B11 -100.7(7)
B1 B6 B10 B9 -0.3(9)
B1 B6 B11 Br2 -148.8(6)
B1 B6 B11 B12 64.0(8)
B1 B6 B11 B2 -37.9(6)
B1 B6 B11 B10 100.1(7)
B1 B6 B11 B7 -0.5(9)
B2 B1 B3 B4 -138.4(7)
B2 B1 B3 B7 -38.2(6)
B2 B1 B3 B8 -100.4(7)
B2 B1 B4 B3 37.3(7)
B2 B1 B4 B5 -102.1(7)
B2 B1 B4 B8 -2.2(9)
B2 B1 B4 B9 -65.2(8)
B2 B1 B5 B4 100.4(7)
B2 B1 B5 B6 -37.8(6)
B2 B1 B5 B10 -0.6(9)
B2 B1 B5 B9 63.4(8)
B2 B1 B6 B5 138.5(7)
B2 B1 B6 B10 101.6(7)
B2 B1 B6 B11 38.1(6)
B2 B3 B4 B1 -37.2(6)
B2 B3 B4 B5 -0.4(9)
B2 B3 B4 B8 99.1(7)
B2 B3 B4 B9 63.0(8)
B2 B3 B7 Br3 109.8(8)
B2 B3 B7 B12 -101.6(8)
B2 B3 B7 B11 -38.3(7)
B2 B3 B7 B8 -137.7(7)
B2 B3 B8 Br4 145.8(6)
B2 B3 B8 B12 0.2(9)
B2 B3 B8 B4 -101.2(7)
B2 B3 B8 B7 37.2(6)
B2 B3 B8 B9 -64.8(8)
B2 B6 B10 Br1 -149.6(6)
B2 B6 B10 B12 -1.5(9)
B2 B6 B10 B5 100.2(7)
B2 B6 B10 B11 -37.7(6)
B2 B6 B10 B9 62.6(8)
B2 B6 B11 Br2 -110.9(7)
B2 B6 B11 B12 101.9(7)
B2 B6 B11 B10 138.0(7)
B2 B6 B11 B7 37.4(6)
B2 B11 B7 Br3 -109.6(7)
B2 B11 B7 B12 139.3(7)
B2 B11 B7 B3 38.3(7)
B2 B11 B7 B8 102.5(7)
B2 B7 B8 Br4 -148.3(6)
B2 B7 B8 B12 101.2(7)
B2 B7 B8 B3 -38.4(7)
B2 B7 B8 B4 -1.2(9)
B2 B7 B8 B9 62.9(8)
B3 B1 B2 B6 138.5(7)
B3 B1 B2 B11 101.1(7)
B3 B1 B2 B7 38.6(7)
B3 B1 B4 B5 -139.5(7)
B3 B1 B4 B8 -39.6(6)
B3 B1 B4 B9 -102.5(7)
B3 B1 B5 B4 36.3(6)
B3 B1 B5 B6 -101.8(7)
B3 B1 B5 B10 -64.7(8)
B3 B1 B5 B9 -0.7(9)
B3 B1 B6 B2 -37.5(6)
B3 B1 B6 B5 101.0(7)
B3 B1 B6 B10 64.2(8)
B3 B1 B6 B11 0.6(9)
B3 B2 B6 B1 36.9(6)
B3 B2 B6 B5 -0.1(9)
B3 B2 B6 B10 -62.5(8)
B3 B2 B6 B11 -100.3(7)
B3 B2 B11 Br2 -147.8(6)
B3 B2 B11 B12 -0.4(9)
B3 B2 B11 B6 100.3(8)
B3 B2 B11 B10 62.9(8)
B3 B2 B11 B7 -37.5(6)
B3 B2 B7 Br3 -110.7(8)
B3 B2 B7 B12 101.5(8)
B3 B2 B7 B11 137.9(7)
B3 B2 B7 B8 38.4(7)
B3 B4 B5 B1 -36.8(6)
B3 B4 B5 B6 0.3(9)
B3 B4 B5 B10 63.1(8)
B3 B4 B5 B9 101.6(7)
B3 B4 B8 Br4 108.6(8)
B3 B4 B8 B12 -101.8(8)
B3 B4 B8 B7 -37.1(6)
B3 B4 B8 B9 -139.8(7)
B3 B4 B9 Br5 148.6(6)
B3 B4 B9 B12 -0.5(9)
B3 B4 B9 B5 -101.4(7)
B3 B4 B9 B10 -63.5(8)
B3 B4 B9 B8 36.8(7)
B3 B7 B8 Br4 -110.0(7)
B3 B7 B8 B12 139.6(7)
B3 B7 B8 B4 37.1(7)
B3 B7 B8 B9 101.2(7)
B3 B8 B9 Br5 -147.5(6)
B3 B8 B9 B12 102.1(7)
B3 B8 B9 B4 -36.2(6)
B3 B8 B9 B5 1.7(9)
B3 B8 B9 B10 64.6(8)
B4 B1 B2 B3 -37.1(7)
B4 B1 B2 B6 101.4(7)
B4 B1 B2 B11 64.0(8)
B4 B1 B2 B7 1.5(9)
B4 B1 B3 B2 138.4(7)
B4 B1 B3 B7 100.2(8)
B4 B1 B3 B8 38.0(6)
B4 B1 B5 B6 -138.1(7)
B4 B1 B5 B10 -101.0(7)
B4 B1 B5 B9 -37.0(6)
B4 B1 B6 B2 -101.0(7)
B4 B1 B6 B5 37.5(6)
B4 B1 B6 B10 0.7(9)
B4 B1 B6 B11 -62.9(9)
B4 B3 B7 Br3 -149.0(6)
B4 B3 B7 B12 -0.3(9)
B4 B3 B7 B2 101.2(7)
B4 B3 B7 B11 62.9(8)
B4 B3 B7 B8 -36.4(6)
B4 B3 B8 Br4 -112.9(7)
B4 B3 B8 B12 101.4(7)
B4 B3 B8 B7 138.4(7)
B4 B3 B8 B9 36.4(6)
B4 B5 B6 B1 -37.1(6)
B4 B5 B6 B2 -0.1(8)
B4 B5 B6 B10 100.9(7)
B4 B5 B6 B11 63.2(8)
B4 B5 B10 Br1 147.6(6)
B4 B5 B10 B12 1.5(9)
B4 B5 B10 B6 -100.1(7)
B4 B5 B10 B11 -62.1(8)
B4 B5 B10 B9 38.0(6)
B4 B5 B9 Br5 112.2(7)
B4 B5 B9 B12 -101.2(7)
B4 B5 B9 B10 -137.3(7)
B4 B5 B9 B8 -37.5(6)
B4 B8 B9 Br5 -111.2(7)
B4 B8 B9 B12 138.4(7)
B4 B8 B9 B5 37.9(6)
B4 B8 B9 B10 100.9(7)
B5 B1 B2 B3 -100.8(8)
B5 B1 B2 B6 37.6(6)
B5 B1 B2 B11 0.3(9)
B5 B1 B2 B7 -62.3(8)
B5 B1 B3 B2 102.0(7)
B5 B1 B3 B4 -36.4(6)
B5 B1 B3 B7 63.8(8)
B5 B1 B3 B8 1.6(9)
B5 B1 B4 B3 139.5(7)
B5 B1 B4 B8 99.9(7)
B5 B1 B4 B9 36.9(6)
B5 B1 B6 B2 -138.5(7)
B5 B1 B6 B10 -36.8(6)
B5 B1 B6 B11 -100.4(7)
B5 B4 B8 Br4 -148.5(6)
B5 B4 B8 B12 1.1(9)
B5 B4 B8 B3 102.9(7)
B5 B4 B8 B7 65.8(8)
B5 B4 B8 B9 -36.9(6)
B5 B4 B9 Br5 -109.9(7)
B5 B4 B9 B12 101.0(7)
B5 B4 B9 B10 37.9(6)
B5 B4 B9 B8 138.3(7)
B5 B6 B10 Br1 110.2(8)
B5 B6 B10 B12 -101.7(7)
B5 B6 B10 B11 -137.9(7)
B5 B6 B10 B9 -37.6(6)
B5 B6 B11 Br2 148.1(6)
B5 B6 B11 B12 1.0(9)
B5 B6 B11 B2 -100.9(7)
B5 B6 B11 B10 37.0(6)
B5 B6 B11 B7 -63.5(8)
B5 B10 B11 Br2 -149.6(6)
B5 B10 B11 B12 101.1(7)
B5 B10 B11 B2 -0.6(9)
B5 B10 B11 B6 -38.6(6)
B5 B10 B11 B7 62.3(8)
B5 B10 B9 Br5 109.7(7)
B5 B10 B9 B12 -139.6(7)
B5 B10 B9 B4 -38.5(6)
B5 B10 B9 B8 -101.9(7)
B6 B1 B2 B3 -138.5(7)
B6 B1 B2 B11 -37.4(6)
B6 B1 B2 B7 -99.9(8)
B6 B1 B3 B2 37.7(7)
B6 B1 B3 B4 -100.7(7)
B6 B1 B3 B7 -0.5(9)
B6 B1 B3 B8 -62.7(8)
B6 B1 B4 B3 101.7(7)
B6 B1 B4 B5 -37.7(6)
B6 B1 B4 B8 62.2(9)
B6 B1 B4 B9 -0.8(9)
B6 B1 B5 B4 138.1(7)
B6 B1 B5 B10 37.1(6)
B6 B1 B5 B9 101.2(7)
B6 B2 B3 B1 -36.8(6)
B6 B2 B3 B4 0.3(9)
B6 B2 B3 B7 99.6(7)
B6 B2 B3 B8 62.4(8)
B6 B2 B11 Br2 111.9(8)
B6 B2 B11 B12 -100.8(7)
B6 B2 B11 B10 -37.4(6)
B6 B2 B11 B7 -137.9(7)
B6 B2 B7 Br3 148.4(6)
B6 B2 B7 B12 0.5(9)
B6 B2 B7 B3 -100.9(7)
B6 B2 B7 B11 36.9(6)
B6 B2 B7 B8 -62.6(8)
B6 B5 B10 Br1 -112.3(7)
B6 B5 B10 B12 101.5(7)
B6 B5 B10 B11 37.9(6)
B6 B5 B10 B9 138.1(7)
B6 B5 B9 Br5 -147.8(6)
B6 B5 B9 B12 -1.3(9)
B6 B5 B9 B4 99.9(7)
B6 B5 B9 B10 -37.3(6)
B6 B5 B9 B8 62.4(8)
B6 B10 B11 Br2 -111.1(8)
B6 B10 B11 B12 139.7(7)
B6 B10 B11 B2 38.0(6)
B6 B10 B11 B7 100.8(7)
B6 B10 B9 Br5 148.1(6)
B6 B10 B9 B12 -101.3(7)
B6 B10 B9 B4 -0.2(9)
B6 B10 B9 B5 38.4(6)
B6 B10 B9 B8 -63.5(8)
B6 B11 B7 Br3 -147.7(6)
B6 B11 B7 B12 101.2(7)
B6 B11 B7 B2 -38.1(7)
B6 B11 B7 B3 0.2(9)
B6 B11 B7 B8 64.4(8)
B10 B12 B11 Br2 -111.8(7)
B10 B12 B11 B2 100.5(7)
B10 B12 B11 B6 35.9(6)
B10 B12 B11 B7 136.9(6)
B10 B12 B7 Br3 -148.7(6)
B10 B12 B7 B2 -1.5(9)
B10 B12 B7 B3 63.1(8)
B10 B12 B7 B11 -38.5(6)
B10 B12 B7 B8 99.8(7)
B10 B12 B8 Br4 150.3(6)
B10 B12 B8 B3 -64.0(8)
B10 B12 B8 B4 -0.2(9)
B10 B12 B8 B7 -100.5(7)
B10 B12 B8 B9 37.5(6)
B10 B12 B9 Br5 110.2(7)
B10 B12 B9 B4 -100.4(7)
B10 B12 B9 B5 -36.0(6)
B10 B12 B9 B8 -137.7(7)
B10 B5 B6 B1 -138.0(7)
B10 B5 B6 B2 -101.0(7)
B10 B5 B6 B11 -37.7(6)
B10 B5 B9 Br5 -110.5(7)
B10 B5 B9 B12 36.0(6)
B10 B5 B9 B4 137.3(7)
B10 B5 B9 B8 99.7(7)
B10 B6 B11 Br2 111.1(8)
B10 B6 B11 B12 -36.0(6)
B10 B6 B11 B2 -138.0(7)
B10 B6 B11 B7 -100.6(7)
B10 B11 B7 Br3 149.4(6)
B10 B11 B7 B12 38.3(6)
B10 B11 B7 B2 -101.0(7)
B10 B11 B7 B3 -62.7(8)
B10 B11 B7 B8 1.5(8)
B11 B12 B10 Br1 112.3(8)
B11 B12 B10 B5 -101.6(7)
B11 B12 B10 B6 -36.3(6)
B11 B12 B10 B9 -137.8(7)
B11 B12 B7 Br3 -110.2(8)
B11 B12 B7 B2 37.0(6)
B11 B12 B7 B3 101.6(7)
B11 B12 B7 B8 138.3(7)
B11 B12 B8 Br4 -146.1(6)
B11 B12 B8 B3 -0.5(9)
B11 B12 B8 B4 63.4(8)
B11 B12 B8 B7 -37.0(6)
B11 B12 B8 B9 101.1(7)
B11 B12 B9 Br5 148.1(6)
B11 B12 B9 B4 -62.5(8)
B11 B12 B9 B5 1.9(9)
B11 B12 B9 B10 37.9(6)
B11 B12 B9 B8 -99.8(7)
B11 B2 B3 B1 -99.0(7)
B11 B2 B3 B4 -61.9(8)
B11 B2 B3 B7 37.4(6)
B11 B2 B3 B8 0.2(9)
B11 B2 B6 B1 137.2(7)
B11 B2 B6 B5 100.2(7)
B11 B2 B6 B10 37.8(6)
B11 B2 B7 Br3 111.5(8)
B11 B2 B7 B12 -36.4(6)
B11 B2 B7 B3 -137.9(7)
B11 B2 B7 B8 -99.5(7)
B11 B6 B10 Br1 -111.9(8)
B11 B6 B10 B12 36.2(6)
B11 B6 B10 B5 137.9(7)
B11 B6 B10 B9 100.3(7)
B11 B10 B9 Br5 -148.3(6)
B11 B10 B9 B12 -37.6(6)
B11 B10 B9 B4 63.5(8)
B11 B10 B9 B5 102.0(7)
B11 B10 B9 B8 0.1(8)
B11 B7 B8 Br4 147.3(6)
B11 B7 B8 B12 36.8(6)
B11 B7 B8 B3 -102.7(7)
B11 B7 B8 B4 -65.6(8)
B11 B7 B8 B9 -1.5(9)
B7 B12 B10 Br1 150.4(6)
B7 B12 B10 B5 -63.5(8)
B7 B12 B10 B6 1.8(9)
B7 B12 B10 B11 38.1(6)
B7 B12 B10 B9 -99.7(7)
B7 B12 B11 Br2 111.3(7)
B7 B12 B11 B2 -36.4(6)
B7 B12 B11 B6 -101.0(7)
B7 B12 B11 B10 -136.9(6)
B7 B12 B8 Br4 -109.1(7)
B7 B12 B8 B3 36.5(6)
B7 B12 B8 B4 100.4(8)
B7 B12 B8 B9 138.1(7)
B7 B12 B9 Br5 -149.1(6)
B7 B12 B9 B4 0.3(9)
B7 B12 B9 B5 64.7(8)
B7 B12 B9 B10 100.7(7)
B7 B12 B9 B8 -37.0(6)
B7 B2 B3 B1 -136.4(7)
B7 B2 B3 B4 -99.3(7)
B7 B2 B3 B8 -37.3(6)
B7 B2 B6 B1 100.0(7)
B7 B2 B6 B5 63.0(8)
B7 B2 B6 B10 0.6(9)
B7 B2 B6 B11 -37.2(6)
B7 B2 B11 Br2 -110.2(8)
B7 B2 B11 B12 37.1(6)
B7 B2 B11 B6 137.9(7)
B7 B2 B11 B10 100.5(7)
B7 B3 B4 B1 -99.6(7)
B7 B3 B4 B5 -62.9(8)
B7 B3 B4 B8 36.7(6)
B7 B3 B4 B9 0.5(9)
B7 B3 B8 Br4 108.6(7)
B7 B3 B8 B12 -37.0(7)
B7 B3 B8 B4 -138.4(7)
B7 B3 B8 B9 -102.0(7)
B7 B8 B9 Br5 148.7(6)
B7 B8 B9 B12 38.3(6)
B7 B8 B9 B4 -100.0(7)
B7 B8 B9 B5 -62.1(8)
B7 B8 B9 B10 0.8(9)
B8 B12 B10 Br1 -146.9(7)
B8 B12 B10 B5 -0.8(9)
B8 B12 B10 B6 64.5(8)
B8 B12 B10 B11 100.8(7)
B8 B12 B10 B9 -37.0(6)
B8 B12 B11 Br2 148.2(6)
B8 B12 B11 B2 0.6(9)
B8 B12 B11 B6 -64.0(8)
B8 B12 B11 B10 -99.9(7)
B8 B12 B11 B7 37.0(6)
B8 B12 B7 Br3 111.5(8)
B8 B12 B7 B2 -101.3(7)
B8 B12 B7 B3 -36.7(7)
B8 B12 B7 B11 -138.3(7)
B8 B12 B9 Br5 -112.1(7)
B8 B12 B9 B4 37.3(6)
B8 B12 B9 B5 101.7(7)
B8 B12 B9 B10 137.7(7)
B8 B3 B4 B1 -136.3(7)
B8 B3 B4 B5 -99.5(7)
B8 B3 B4 B9 -36.2(6)
B8 B3 B7 Br3 -112.5(8)
B8 B3 B7 B12 36.1(6)
B8 B3 B7 B2 137.7(7)
B8 B3 B7 B11 99.3(7)
B8 B4 B5 B1 -101.5(8)
B8 B4 B5 B6 -64.4(8)
B8 B4 B5 B10 -1.6(9)
B8 B4 B5 B9 36.9(6)
B8 B4 B9 Br5 111.8(7)
B8 B4 B9 B12 -37.3(6)
B8 B4 B9 B5 -138.3(7)
B8 B4 B9 B10 -100.3(7)
B9 B12 B10 Br1 -109.9(7)
B9 B12 B10 B5 36.2(6)
B9 B12 B10 B6 101.6(7)
B9 B12 B10 B11 137.8(7)
B9 B12 B11 Br2 -149.6(6)
B9 B12 B11 B2 62.8(8)
B9 B12 B11 B6 -1.8(9)
B9 B12 B11 B10 -37.7(6)
B9 B12 B11 B7 99.2(7)
B9 B12 B7 Br3 148.2(6)
B9 B12 B7 B2 -64.5(8)
B9 B12 B7 B3 0.0(9)
B9 B12 B7 B11 -101.6(7)
B9 B12 B7 B8 36.7(6)
B9 B12 B8 Br4 112.8(7)
B9 B12 B8 B3 -101.6(7)
B9 B12 B8 B4 -37.7(6)
B9 B12 B8 B7 -138.1(7)
B9 B4 B5 B1 -138.4(7)
B9 B4 B5 B6 -101.3(7)
B9 B4 B5 B10 -38.5(6)
B9 B4 B8 Br4 -111.6(8)
B9 B4 B8 B12 37.9(6)
B9 B4 B8 B3 139.8(7)
B9 B4 B8 B7 102.7(7)
B9 B5 B6 B1 -100.1(7)
B9 B5 B6 B2 -63.2(8)
B9 B5 B6 B10 37.9(6)
B9 B5 B6 B11 0.2(9)
B9 B5 B10 Br1 109.6(7)
B9 B5 B10 B12 -36.5(6)
B9 B5 B10 B6 -138.1(7)
B9 B5 B10 B11 -100.1(7)
B9 B10 B11 Br2 147.1(6)
B9 B10 B11 B12 37.9(6)
B9 B10 B11 B2 -63.9(8)
B9 B10 B11 B6 -101.9(7)
B9 B10 B11 B7 -1.0(8)

loop_
_platon_squeeze_void_nr
_platon_squeeze_void_average_x
_platon_squeeze_void_average_y
_platon_squeeze_void_average_z
_platon_squeeze_void_volume
_platon_squeeze_void_count_electrons
_platon_squeeze_void_content
1 0.750 0.149 -0.040 224 24 ' '
2 0.250 0.851 -0.046 224 24 ' '

loop_
_twin_individual_id
_twin_individual_mass_fraction_refined
1 0.630(19)
2 0.370(19)
